data_4069250
loop_
_publ_author_name
'Kabytaev, Kuanysh Z.'
'Mukhin, Sergey N.'
'Glukhov, Ivan V.'
'Starikova, Zoya A.'
'Bregadze, Vladimir I.'
'Beletskaya, Irina P.'

_publ_section_title
;
 Boron&#x2212;Oxygen Bond Formation by Palladium-Catalyzed Etheration of
 2-Iodo-para-carborane
;
_journal_issue 16
_journal_name_full Organometallics
_journal_page_first 4758
_journal_paper_doi 10.1021/om9001044
_journal_volume 28
_journal_year 2009
_chemical_formula_moiety 'C9 H18 B10 O'
_chemical_formula_sum 'C9 H18 B10 O'
_chemical_formula_weight 250.33
_chemical_melting_point 316.6(5)
_chemical_name_common 2(o-methylphenoxy)-p-carborane
_chemical_name_systematic 2-(4-methylphenoxy)-1,12-dicarba-closo-dodecaborane
_space_group_IT_number 14
_space_group_name_Hall '-P 2yn'
_symmetry_cell_setting monoclinic
_symmetry_space_group_name_Hall '-P 2yn'
_symmetry_space_group_name_H-M 'P 1 21/n 1'
_atom_sites_solution_hydrogens mixed
_atom_sites_solution_primary direct
_atom_sites_solution_secondary difmap
_audit_creation_method SHELXL-97
_cell_angle_alpha 90.00
_cell_angle_beta 94.115(2)
_cell_angle_gamma 90.00
_cell_formula_units_Z 4
_cell_length_a 7.0460(8)
_cell_length_b 10.8128(12)
_cell_length_c 18.763(2)
_cell_measurement_reflns_used 842
_cell_measurement_temperature 120(2)
_cell_measurement_theta_max 29
_cell_measurement_theta_min 3
_cell_volume 1425.8(3)
_computing_cell_refinement 'SAINTPlus (Bruker, 1998a)'
_computing_data_collection 'SMART (Bruker, 1998b)'
_computing_data_reduction 'SAINTPlus (Bruker, 1998a)'
_computing_molecular_graphics 'SHELXTL ver. 5.1 (Sheldrick, 1998b)'
_computing_publication_material 'SHELXTL ver. 5.1 (Sheldrick, 1998b)'
_computing_structure_refinement 'SHELXTL ver. 5.1 (Sheldrick, 1998b)'
_computing_structure_solution 'SHELXTL ver. 5.1 (Sheldrick, 1998b)'
_diffrn_ambient_temperature 120(2)
_diffrn_measured_fraction_theta_full 0.999
_diffrn_measured_fraction_theta_max 0.999
_diffrn_measurement_device_type 'Bruker SMART 1000 CCD area detector'
_diffrn_measurement_method 'phi and omega scans'
_diffrn_radiation_monochromator graphite
_diffrn_radiation_source 'fine-focus sealed tube'
_diffrn_radiation_type MoK\a
_diffrn_radiation_wavelength 0.71073
_diffrn_reflns_av_R_equivalents 0.0453
_diffrn_reflns_av_sigmaI/netI 0.0399
_diffrn_reflns_limit_h_max 9
_diffrn_reflns_limit_h_min -9
_diffrn_reflns_limit_k_max 14
_diffrn_reflns_limit_k_min -14
_diffrn_reflns_limit_l_max 25
_diffrn_reflns_limit_l_min -25
_diffrn_reflns_number 15385
_diffrn_reflns_theta_full 28.99
_diffrn_reflns_theta_max 28.99
_diffrn_reflns_theta_min 2.18
_exptl_absorpt_coefficient_mu 0.060
_exptl_absorpt_correction_T_max 0.989
_exptl_absorpt_correction_T_min 0.980
_exptl_absorpt_correction_type multi-scan
_exptl_absorpt_process_details 'SADABS (Sheldrick, 1998a)'
_exptl_crystal_colour colorless
_exptl_crystal_density_diffrn 1.166
_exptl_crystal_density_method 'not measured'
_exptl_crystal_description block
_exptl_crystal_F_000 520
_exptl_crystal_size_max 0.17
_exptl_crystal_size_mid 0.13
_exptl_crystal_size_min 0.11
_refine_diff_density_max 0.349
_refine_diff_density_min -0.225
_refine_diff_density_rms 0.049
_refine_ls_extinction_method none
_refine_ls_goodness_of_fit_ref 0.998
_refine_ls_hydrogen_treatment mixed
_refine_ls_matrix_type full
_refine_ls_number_parameters 226
_refine_ls_number_reflns 3799
_refine_ls_number_restraints 0
_refine_ls_restrained_S_all 0.998
_refine_ls_R_factor_all 0.0726
_refine_ls_R_factor_gt 0.0524
_refine_ls_shift/su_max 0.000
_refine_ls_shift/su_mean 0.000
_refine_ls_structure_factor_coef Fsqd
_refine_ls_weighting_details 'calc w=1/[\s^2^(Fo^2^)+(0.0200P)^2^+1.0000P] where P=(Fo^2^+2Fc^2^)/3'
_refine_ls_weighting_scheme calc
_refine_ls_wR_factor_gt 0.1078
_refine_ls_wR_factor_ref 0.1159
_reflns_number_gt 2679
_reflns_number_total 3799
_reflns_threshold_expression I>2\s(I)
_cod_data_source_file om9001044_si_002.cif
_cod_data_source_block OTol
_cod_depositor_comments
;
The following automatic conversions were performed:

'_chemical_melting_point' value '43-44 C' was changed to '316.6(5)' -
it was converted from degrees Celsius(C) to Kelvins(K), the average
value was taken and precision was
estimated.

'_symmetry_cell_setting' value 'Monoclinic' changed to
'monoclinic' according to
/home/saulius/struct/CIF-dictionaries/cif_core.dic dictionary named
'cif_core.dic' version 2.4.2 from 2011-04-26.

Automatic conversion script
Id: cif_fix_values 1715 2011-07-08 13:25:40Z adriana 
;
_cod_original_sg_symbol_H-M 'P 2(1)/n'
_cod_database_code 4069250

loop_
_symmetry_equiv_pos_as_xyz
'x, y, z'
'-x+1/2, y+1/2, -z+1/2'
'-x, -y, -z'
'x-1/2, -y-1/2, z-1/2'

loop_
_atom_site_label
_atom_site_type_symbol
_atom_site_fract_x
_atom_site_fract_y
_atom_site_fract_z
_atom_site_U_iso_or_equiv
_atom_site_adp_type
_atom_site_occupancy
_atom_site_symmetry_multiplicity
_atom_site_calc_flag
_atom_site_refinement_flags
C1 C 0.3703(2) -0.20663(13) 0.08890(8) 0.0264(3) Uani 1 1 d .
H1 H 0.309(2) -0.1819(15) 0.0421(9) 0.034(4) Uiso 1 1 d .
B2 B 0.4980(2) -0.09235(15) 0.13462(8) 0.0249(3) Uani 1 1 d .
B3 B 0.2732(2) -0.14642(15) 0.16205(9) 0.0266(3) Uani 1 1 d .
H3 H 0.155(2) -0.0808(15) 0.1551(8) 0.030(4) Uiso 1 1 d .
B4 B 0.2475(2) -0.30538(16) 0.13951(9) 0.0293(4) Uani 1 1 d .
H4 H 0.109(2) -0.3410(16) 0.1191(9) 0.038(5) Uiso 1 1 d .
B5 B 0.4573(2) -0.35357(16) 0.09891(9) 0.0284(3) Uani 1 1 d .
H5 H 0.445(2) -0.4198(15) 0.0543(8) 0.031(4) Uiso 1 1 d .
B6 B 0.6108(2) -0.22308(15) 0.09608(9) 0.0262(3) Uani 1 1 d .
H6 H 0.691(2) -0.2056(14) 0.0506(9) 0.031(4) Uiso 1 1 d .
B7 B 0.4678(2) -0.12962(16) 0.22574(9) 0.0272(3) Uani 1 1 d .
H7 H 0.477(2) -0.0628(14) 0.2684(8) 0.028(4) Uiso 1 1 d .
B8 B 0.3137(2) -0.26079(17) 0.22833(9) 0.0307(4) Uani 1 1 d .
H8 H 0.231(2) -0.2753(15) 0.2732(9) 0.036(5) Uiso 1 1 d .
B9 B 0.4280(2) -0.38874(16) 0.18933(9) 0.0293(4) Uani 1 1 d .
H9 H 0.418(2) -0.4839(15) 0.2120(9) 0.034(4) Uiso 1 1 d .
B10 B 0.6531(2) -0.33693(16) 0.16245(9) 0.0281(3) Uani 1 1 d .
H10 H 0.779(2) -0.3988(15) 0.1681(8) 0.030(4) Uiso 1 1 d .
B11 B 0.6783(2) -0.17654(15) 0.18485(9) 0.0261(3) Uani 1 1 d .
H11 H 0.813(2) -0.1400(15) 0.2045(8) 0.032(4) Uiso 1 1 d .
C12 C 0.5550(2) -0.27610(14) 0.23560(8) 0.0280(3) Uani 1 1 d .
H12 H 0.616(2) -0.2975(15) 0.2805(10) 0.036(5) Uiso 1 1 d .
O13 O 0.49384(14) 0.02750(9) 0.10609(6) 0.0315(3) Uani 1 1 d .
C14 C 0.64632(19) 0.10505(13) 0.09828(7) 0.0248(3) Uani 1 1 d .
C15 C 0.6103(2) 0.23132(13) 0.10213(7) 0.0273(3) Uani 1 1 d .
H15A H 0.4901 0.2590 0.1121 0.033 Uiso 1 1 calc R
C16 C 0.7532(2) 0.31617(13) 0.09116(7) 0.0282(3) Uani 1 1 d .
H16A H 0.7267 0.4003 0.0933 0.034 Uiso 1 1 calc R
C17 C 0.9361(2) 0.27774(13) 0.07701(7) 0.0259(3) Uani 1 1 d .
C18 C 0.9701(2) 0.15098(13) 0.07417(7) 0.0265(3) Uani 1 1 d .
H18A H 1.0911 0.1233 0.0653 0.032 Uiso 1 1 calc R
C19 C 0.8280(2) 0.06457(13) 0.08416(7) 0.0268(3) Uani 1 1 d .
H19A H 0.8539 -0.0196 0.0814 0.032 Uiso 1 1 calc R
C20 C 1.0913(2) 0.37110(14) 0.06732(8) 0.0323(3) Uani 1 1 d .
H20A H 1.1572 0.3498 0.0260 0.048 Uiso 1 1 calc R
H20B H 1.1794 0.3710 0.1088 0.048 Uiso 1 1 calc R
H20C H 1.0362 0.4519 0.0610 0.048 Uiso 1 1 calc R

loop_
_atom_site_aniso_label
_atom_site_aniso_U_11
_atom_site_aniso_U_22
_atom_site_aniso_U_33
_atom_site_aniso_U_23
_atom_site_aniso_U_13
_atom_site_aniso_U_12
C1 0.0299(7) 0.0279(7) 0.0208(7) -0.0001(6) -0.0019(5) -0.0010(6)
B2 0.0238(7) 0.0259(8) 0.0248(8) -0.0007(6) 0.0009(6) 0.0003(6)
B3 0.0229(8) 0.0279(8) 0.0291(8) -0.0014(6) 0.0022(6) -0.0012(6)
B4 0.0268(8) 0.0295(8) 0.0311(9) 0.0003(7) -0.0010(7) -0.0044(7)
B5 0.0339(9) 0.0253(8) 0.0258(8) -0.0023(6) 0.0011(7) 0.0007(7)
B6 0.0274(8) 0.0267(8) 0.0250(8) 0.0003(6) 0.0044(6) 0.0009(6)
B7 0.0283(8) 0.0304(8) 0.0229(8) -0.0027(6) 0.0025(6) -0.0016(6)
B8 0.0289(8) 0.0360(9) 0.0276(9) 0.0005(7) 0.0060(7) -0.0032(7)
B9 0.0302(8) 0.0272(8) 0.0304(8) 0.0035(7) 0.0013(7) -0.0033(7)
B10 0.0284(8) 0.0255(8) 0.0304(8) 0.0015(7) 0.0018(6) 0.0009(6)
B11 0.0238(8) 0.0275(8) 0.0267(8) 0.0015(6) -0.0006(6) 0.0001(6)
C12 0.0299(7) 0.0320(8) 0.0215(7) 0.0034(6) -0.0020(6) -0.0009(6)
O13 0.0245(5) 0.0273(5) 0.0425(6) 0.0067(5) 0.0015(4) 0.0002(4)
C14 0.0262(7) 0.0256(7) 0.0221(7) 0.0027(5) -0.0017(5) -0.0010(5)
C15 0.0268(7) 0.0289(7) 0.0258(7) -0.0012(6) 0.0000(5) 0.0050(6)
C16 0.0366(8) 0.0219(7) 0.0254(7) -0.0014(5) -0.0018(6) 0.0033(6)
C17 0.0312(7) 0.0262(7) 0.0199(6) 0.0006(5) -0.0019(5) -0.0014(6)
C18 0.0272(7) 0.0276(7) 0.0246(7) 0.0006(6) 0.0021(5) 0.0019(6)
C19 0.0303(7) 0.0217(7) 0.0283(7) 0.0010(5) 0.0013(6) 0.0032(5)
C20 0.0355(8) 0.0272(7) 0.0344(8) 0.0009(6) 0.0031(6) -0.0026(6)

loop_
_atom_type_symbol
_atom_type_description
_atom_type_scat_dispersion_real
_atom_type_scat_dispersion_imag
_atom_type_scat_source
C C 0.0033 0.0016 'International Tables Vol C Tables 4.2.6.8 and 6.1.1.4'
H H 0.0000 0.0000 'International Tables Vol C Tables 4.2.6.8 and 6.1.1.4'
B B 0.0013 0.0007 'International Tables Vol C Tables 4.2.6.8 and 6.1.1.4'
O O 0.0106 0.0060 'International Tables Vol C Tables 4.2.6.8 and 6.1.1.4'

loop_
_geom_angle_atom_site_label_1
_geom_angle_atom_site_label_2
_geom_angle_atom_site_label_3
_geom_angle
B6 C1 B5 63.00(10)
B6 C1 B4 115.65(12)
B5 C1 B4 63.18(10)
B6 C1 B3 115.54(11)
B5 C1 B3 115.33(11)
B4 C1 B3 62.76(10)
B6 C1 B2 63.44(9)
B5 C1 B2 116.23(11)
B4 C1 B2 116.10(11)
B3 C1 B2 63.28(9)
B6 C1 H1 118.0(10)
B5 C1 H1 118.7(10)
B4 C1 H1 117.2(10)
B3 C1 H1 115.9(10)
B2 C1 H1 115.4(10)
O13 B2 C1 118.52(12)
O13 B2 B11 132.11(13)
C1 B2 B11 103.00(11)
O13 B2 B7 125.05(13)
C1 B2 B7 102.80(11)
B11 B2 B7 60.39(9)
O13 B2 B6 124.81(12)
C1 B2 B6 57.70(9)
B11 B2 B6 59.41(9)
B7 B2 B6 107.11(11)
O13 B2 B3 114.53(12)
C1 B2 B3 57.94(9)
B11 B2 B3 107.02(11)
B7 B2 B3 58.95(9)
B6 B2 B3 106.45(11)
C1 B3 B8 104.24(12)
C1 B3 B7 104.33(11)
B8 B3 B7 61.01(10)
C1 B3 B4 58.60(9)
B8 B3 B4 59.84(10)
B7 B3 B4 108.79(12)
C1 B3 B2 58.77(9)
B8 B3 B2 109.20(11)
B7 B3 B2 60.13(9)
B4 B3 B2 108.86(12)
C1 B3 H3 119.8(8)
B8 B3 H3 128.4(8)
B7 B3 H3 124.2(8)
B4 B3 H3 122.4(8)
B2 B3 H3 115.7(8)
C1 B4 B8 104.16(11)
C1 B4 B9 103.85(12)
B8 B4 B9 60.62(10)
C1 B4 B3 58.64(9)
B8 B4 B3 59.69(10)
B9 B4 B3 108.07(12)
C1 B4 B5 58.50(9)
B8 B4 B5 108.15(12)
B9 B4 B5 59.48(10)
B3 B4 B5 108.07(12)
C1 B4 H4 120.1(9)
B8 B4 H4 126.6(9)
B9 B4 H4 126.5(9)
B3 B4 H4 119.9(9)
B5 B4 H4 119.5(9)
C1 B5 B9 103.89(12)
C1 B5 B10 103.67(11)
B9 B5 B10 60.86(10)
C1 B5 B6 58.26(9)
B9 B5 B6 108.22(12)
B10 B5 B6 59.54(9)
C1 B5 B4 58.31(9)
B9 B5 B4 59.73(10)
B10 B5 B4 108.18(12)
B6 B5 B4 107.70(12)
C1 B5 H5 120.9(8)
B9 B5 H5 125.6(8)
B10 B5 H5 126.6(8)
B6 B5 H5 120.6(8)
B4 B5 H5 119.3(8)
C1 B6 B10 104.27(11)
C1 B6 B11 104.12(11)
B10 B6 B11 60.89(9)
C1 B6 B5 58.75(9)
B10 B6 B5 59.83(9)
B11 B6 B5 108.65(11)
C1 B6 B2 58.86(9)
B10 B6 B2 108.80(11)
B11 B6 B2 59.70(9)
B5 B6 B2 108.91(11)
C1 B6 H6 119.8(9)
B10 B6 H6 127.9(9)
B11 B6 H6 125.2(9)
B5 B6 H6 121.2(9)
B2 B6 H6 117.0(9)
C12 B7 B3 103.58(11)
C12 B7 B2 104.31(11)
B3 B7 B2 60.92(9)
C12 B7 B11 58.68(9)
B3 B7 B11 107.96(11)
B2 B7 B11 59.63(9)
C12 B7 B8 58.34(9)
B3 B7 B8 59.49(9)
B2 B7 B8 108.63(12)
B11 B7 B8 108.07(12)
C12 B7 H7 122.8(8)
B3 B7 H7 125.1(8)
B2 B7 H7 123.8(8)
B11 B7 H7 120.1(8)
B8 B7 H7 121.0(8)
C12 B8 B3 103.57(12)
C12 B8 B4 104.09(12)
B3 B8 B4 60.47(10)
C12 B8 B9 58.69(9)
B3 B8 B9 108.04(12)
B4 B8 B9 59.82(10)
C12 B8 B7 58.33(9)
B3 B8 B7 59.50(10)
B4 B8 B7 108.09(12)
B9 B8 B7 108.11(12)
C12 B8 H8 121.4(9)
B3 B8 H8 126.0(9)
B4 B8 H8 125.5(9)
B9 B8 H8 119.8(9)
B7 B8 H8 120.3(9)
C12 B9 B5 103.95(12)
C12 B9 B4 103.61(12)
B5 B9 B4 60.79(10)
C12 B9 B8 58.33(9)
B5 B9 B8 108.34(12)
B4 B9 B8 59.56(10)
C12 B9 B10 58.51(9)
B5 B9 B10 59.61(10)
B4 B9 B10 108.03(12)
B8 B9 B10 107.95(12)
C12 B9 H9 120.4(8)
B5 B9 H9 125.4(8)
B4 B9 H9 127.5(8)
B8 B9 H9 121.1(8)
B10 B9 H9 118.4(8)
C12 B10 B6 103.93(11)
C12 B10 B5 103.87(12)
B6 B10 B5 60.63(10)
C12 B10 B9 58.48(9)
B6 B10 B9 108.04(12)
B5 B10 B9 59.53(10)
C12 B10 B11 58.57(9)
B6 B10 B11 59.86(9)
B5 B10 B11 108.46(12)
B9 B10 B11 108.20(12)
C12 B10 H10 121.4(8)
B6 B10 H10 125.7(8)
B5 B10 H10 125.6(8)
B9 B10 H10 120.1(8)
B11 B10 H10 119.8(8)
C12 B11 B6 103.36(11)
C12 B11 B2 104.16(11)
B6 B11 B2 60.89(9)
C12 B11 B7 58.12(9)
B6 B11 B7 107.94(11)
B2 B11 B7 59.98(9)
C12 B11 B10 58.42(9)
B6 B11 B10 59.26(9)
B2 B11 B10 108.45(11)
B7 B11 B10 107.67(12)
C12 B11 H11 120.9(9)
B6 B11 H11 126.9(9)
B2 B11 H11 125.2(9)
B7 B11 H11 119.3(9)
B10 B11 H11 120.7(9)
B7 C12 B8 63.33(10)
B7 C12 B11 63.20(9)
B8 C12 B11 115.92(12)
B7 C12 B10 115.67(11)
B8 C12 B10 115.53(12)
B11 C12 B10 63.01(9)
B7 C12 B9 115.79(12)
B8 C12 B9 62.98(10)
B11 C12 B9 115.65(12)
B10 C12 B9 63.02(10)
B7 C12 H12 117.5(10)
B8 C12 H12 118.9(10)
B11 C12 H12 115.5(10)
B10 C12 H12 115.7(10)
B9 C12 H12 117.8(10)
C14 O13 B2 127.42(11)
O13 C14 C15 116.41(12)
O13 C14 C19 124.16(13)
C15 C14 C19 119.37(13)
C16 C15 C14 120.25(13)
C16 C15 H15A 119.9
C14 C15 H15A 119.9
C15 C16 C17 121.34(13)
C15 C16 H16A 119.3
C17 C16 H16A 119.3
C18 C17 C16 117.58(13)
C18 C17 C20 121.71(13)
C16 C17 C20 120.68(13)
C19 C18 C17 121.88(13)
C19 C18 H18A 119.1
C17 C18 H18A 119.1
C18 C19 C14 119.56(13)
C18 C19 H19A 120.2
C14 C19 H19A 120.2
C17 C20 H20A 109.5
C17 C20 H20B 109.5
H20A C20 H20B 109.5
C17 C20 H20C 109.5
H20A C20 H20C 109.5
H20B C20 H20C 109.5

loop_
_geom_bond_atom_site_label_1
_geom_bond_atom_site_label_2
_geom_bond_distance
C1 B6 1.700(2)
C1 B5 1.709(2)
C1 B4 1.705(2)
C1 B3 1.706(2)
C1 B2 1.721(2)
C1 H1 0.988(17)
B2 O13 1.4016(19)
B2 B11 1.777(2)
B2 B7 1.784(2)
B2 B6 1.799(2)
B2 B3 1.798(2)
B3 B8 1.762(2)
B3 B7 1.762(2)
B3 B4 1.776(2)
B3 H3 1.096(16)
B4 B8 1.765(2)
B4 B9 1.770(2)
B4 B5 1.788(2)
B4 H4 1.091(17)
B5 B9 1.765(2)
B5 B10 1.767(2)
B5 B6 1.781(2)
B5 H5 1.100(16)
B6 B10 1.761(2)
B6 B11 1.772(2)
B6 H6 1.073(16)
B7 C12 1.704(2)
B7 B11 1.791(2)
B7 B8 1.789(2)
B7 H7 1.077(15)
B8 C12 1.704(2)
B8 B9 1.784(3)
B8 H8 1.071(17)
B9 C12 1.711(2)
B9 B10 1.789(2)
B9 H9 1.117(16)
B10 C12 1.712(2)
B10 B11 1.790(2)
B10 H10 1.108(16)
B11 C12 1.714(2)
B11 H11 1.069(16)
C12 H12 0.947(18)
O13 C14 1.3789(17)
C14 C15 1.392(2)
C14 C19 1.3960(19)
C15 C16 1.388(2)
C15 H15A 0.9300
C16 C17 1.398(2)
C16 H16A 0.9300
C17 C18 1.393(2)
C17 C20 1.509(2)
C18 C19 1.392(2)
C18 H18A 0.9300
C19 H19A 0.9300
C20 H20A 0.9600
C20 H20B 0.9600
C20 H20C 0.9600

loop_
_geom_torsion_atom_site_label_1
_geom_torsion_atom_site_label_2
_geom_torsion_atom_site_label_3
_geom_torsion_atom_site_label_4
_geom_torsion
B6 C1 B2 O13 115.15(14)
B5 C1 B2 O13 150.83(13)
B4 C1 B2 O13 -137.75(13)
B3 C1 B2 O13 -102.55(14)
B6 C1 B2 B11 -40.19(10)
B5 C1 B2 B11 -4.51(15)
B4 C1 B2 B11 66.91(14)
B3 C1 B2 B11 102.11(12)
B6 C1 B2 B7 -102.32(12)
B5 C1 B2 B7 -66.64(14)
B4 C1 B2 B7 4.78(15)
B3 C1 B2 B7 39.98(11)
B5 C1 B2 B6 35.68(12)
B4 C1 B2 B6 107.10(13)
B3 C1 B2 B6 142.30(12)
B6 C1 B2 B3 -142.30(12)
B5 C1 B2 B3 -106.62(13)
B4 C1 B2 B3 -35.20(12)
B6 C1 B3 B8 -66.74(14)
B5 C1 B3 B8 3.96(15)
B4 C1 B3 B8 40.34(11)
B2 C1 B3 B8 -104.05(12)
B6 C1 B3 B7 -3.57(16)
B5 C1 B3 B7 67.13(14)
B4 C1 B3 B7 103.51(12)
B2 C1 B3 B7 -40.88(11)
B6 C1 B3 B4 -107.08(13)
B5 C1 B3 B4 -36.38(12)
B2 C1 B3 B4 -144.39(12)
B6 C1 B3 B2 37.32(12)
B5 C1 B3 B2 108.01(13)
B4 C1 B3 B2 144.39(12)
O13 B2 B3 C1 109.48(14)
B11 B2 B3 C1 -94.93(12)
B7 B2 B3 C1 -133.00(12)
B6 B2 B3 C1 -32.62(10)
O13 B2 B3 B8 -155.15(12)
C1 B2 B3 B8 95.37(13)
B11 B2 B3 B8 0.44(15)
B7 B2 B3 B8 -37.63(11)
B6 B2 B3 B8 62.75(14)
O13 B2 B3 B7 -117.52(14)
C1 B2 B3 B7 133.00(12)
B11 B2 B3 B7 38.07(11)
B6 B2 B3 B7 100.39(12)
O13 B2 B3 B4 141.16(13)
C1 B2 B3 B4 31.68(11)
B11 B2 B3 B4 -63.25(14)
B7 B2 B3 B4 -101.32(13)
B6 B2 B3 B4 -0.93(15)
B6 C1 B4 B8 66.65(15)
B5 C1 B4 B8 102.83(13)
B3 C1 B4 B8 -40.25(11)
B2 C1 B4 B8 -4.86(16)
B6 C1 B4 B9 3.96(16)
B5 C1 B4 B9 40.15(11)
B3 C1 B4 B9 -102.93(12)
B2 C1 B4 B9 -67.54(15)
B6 C1 B4 B3 106.90(13)
B5 C1 B4 B3 143.08(12)
B2 C1 B4 B3 35.39(12)
B6 C1 B4 B5 -36.18(12)
B3 C1 B4 B5 -143.08(12)
B2 C1 B4 B5 -107.69(13)
B8 B3 B4 C1 -133.48(12)
B7 B3 B4 C1 -95.66(12)
B2 B3 B4 C1 -31.75(10)
C1 B3 B4 B8 133.48(12)
B7 B3 B4 B8 37.82(11)
B2 B3 B4 B8 101.73(13)
C1 B3 B4 B9 95.51(13)
B8 B3 B4 B9 -37.97(11)
B7 B3 B4 B9 -0.15(16)
B2 B3 B4 B9 63.77(15)
C1 B3 B4 B5 32.60(11)
B8 B3 B4 B5 -100.88(13)
B7 B3 B4 B5 -63.06(15)
B2 B3 B4 B5 0.86(15)
B6 C1 B5 B9 103.04(12)
B4 C1 B5 B9 -40.28(11)
B3 C1 B5 B9 -4.06(16)
B2 C1 B5 B9 67.21(15)
B6 C1 B5 B10 40.18(11)
B4 C1 B5 B10 -103.14(12)
B3 C1 B5 B10 -66.92(15)
B2 C1 B5 B10 4.34(16)
B4 C1 B5 B6 -143.32(12)
B3 C1 B5 B6 -107.10(13)
B2 C1 B5 B6 -35.84(12)
B6 C1 B5 B4 143.32(12)
B3 C1 B5 B4 36.22(12)
B2 C1 B5 B4 107.48(13)
B8 B4 B5 C1 -95.80(13)
B9 B4 B5 C1 -133.39(12)
B3 B4 B5 C1 -32.65(11)
C1 B4 B5 B9 133.39(12)
B8 B4 B5 B9 37.59(12)
B3 B4 B5 B9 100.74(13)
C1 B4 B5 B10 95.13(12)
B8 B4 B5 B10 -0.67(16)
B9 B4 B5 B10 -38.26(11)
B3 B4 B5 B10 62.48(15)
C1 B4 B5 B6 32.22(11)
B8 B4 B5 B6 -63.58(15)
B9 B4 B5 B6 -101.17(13)
B3 B4 B5 B6 -0.43(16)
B5 C1 B6 B10 -40.46(11)
B4 C1 B6 B10 -4.20(16)
B3 C1 B6 B10 66.33(15)
B2 C1 B6 B10 103.59(12)
B5 C1 B6 B11 -103.48(12)
B4 C1 B6 B11 -67.22(15)
B3 C1 B6 B11 3.31(16)
B2 C1 B6 B11 40.57(10)
B4 C1 B6 B5 36.25(12)
B3 C1 B6 B5 106.78(13)
B2 C1 B6 B5 144.04(12)
B5 C1 B6 B2 -144.04(12)
B4 C1 B6 B2 -107.79(13)
B3 C1 B6 B2 -37.26(12)
B9 B5 B6 C1 -95.37(13)
B10 B5 B6 C1 -133.33(12)
B4 B5 B6 C1 -32.24(11)
C1 B5 B6 B10 133.33(12)
B9 B5 B6 B10 37.96(11)
B4 B5 B6 B10 101.09(13)
C1 B5 B6 B11 95.53(12)
B9 B5 B6 B11 0.16(16)
B10 B5 B6 B11 -37.81(11)
B4 B5 B6 B11 63.28(14)
C1 B5 B6 B2 32.09(10)
B9 B5 B6 B2 -63.28(15)
B10 B5 B6 B2 -101.24(12)
B4 B5 B6 B2 -0.15(15)
O13 B2 B6 C1 -104.39(15)
B11 B2 B6 C1 133.08(12)
B7 B2 B6 C1 94.56(12)
B3 B2 B6 C1 32.71(10)
O13 B2 B6 B10 159.96(13)
C1 B2 B6 B10 -95.65(12)
B11 B2 B6 B10 37.42(11)
B7 B2 B6 B10 -1.09(15)
B3 B2 B6 B10 -62.94(14)
O13 B2 B6 B11 122.53(16)
C1 B2 B6 B11 -133.08(12)
B7 B2 B6 B11 -38.51(11)
B3 B2 B6 B11 -100.36(12)
O13 B2 B6 B5 -136.44(14)
C1 B2 B6 B5 -32.05(11)
B11 B2 B6 B5 101.03(12)
B7 B2 B6 B5 62.52(14)
B3 B2 B6 B5 0.67(15)
C1 B3 B7 C12 -58.82(13)
B8 B3 B7 C12 39.74(11)
B4 B3 B7 C12 2.43(15)
B2 B3 B7 C12 -99.02(12)
C1 B3 B7 B2 40.20(10)
B8 B3 B7 B2 138.76(12)
B4 B3 B7 B2 101.44(13)
C1 B3 B7 B11 2.24(15)
B8 B3 B7 B11 100.80(13)
B4 B3 B7 B11 63.49(15)
B2 B3 B7 B11 -37.96(11)
C1 B3 B7 B8 -98.56(12)
B4 B3 B7 B8 -37.31(11)
B2 B3 B7 B8 -138.76(12)
O13 B2 B7 C12 -162.45(13)
C1 B2 B7 C12 58.31(13)
B11 B2 B7 C12 -39.52(10)
B6 B2 B7 C12 -1.46(14)
B3 B2 B7 C12 97.78(12)
O13 B2 B7 B3 99.78(15)
C1 B2 B7 B3 -39.46(10)
B11 B2 B7 B3 -137.30(12)
B6 B2 B7 B3 -99.24(12)
O13 B2 B7 B11 -122.93(16)
C1 B2 B7 B11 97.84(12)
B6 B2 B7 B11 38.06(11)
B3 B2 B7 B11 137.30(12)
O13 B2 B7 B8 136.60(14)
C1 B2 B7 B8 -2.64(15)
B11 B2 B7 B8 -100.47(13)
B6 B2 B7 B8 -62.41(14)
B3 B2 B7 B8 36.83(11)
C1 B3 B8 C12 58.97(14)
B7 B3 B8 C12 -39.73(11)
B4 B3 B8 C12 98.69(13)
B2 B3 B8 C12 -2.48(15)
C1 B3 B8 B4 -39.72(11)
B7 B3 B8 B4 -138.42(12)
B2 B3 B8 B4 -101.16(13)
C1 B3 B8 B9 -2.11(15)
B7 B3 B8 B9 -100.81(13)
B4 B3 B8 B9 37.60(11)
B2 B3 B8 B9 -63.56(14)
C1 B3 B8 B7 98.70(12)
B4 B3 B8 B7 138.42(12)
B2 B3 B8 B7 37.25(11)
C1 B4 B8 C12 -58.09(14)
B9 B4 B8 C12 40.03(11)
B3 B4 B8 C12 -97.81(12)
B5 B4 B8 C12 2.94(15)
C1 B4 B8 B3 39.72(11)
B9 B4 B8 B3 137.84(12)
B5 B4 B8 B3 100.75(13)
C1 B4 B8 B9 -98.12(12)
B3 B4 B8 B9 -137.84(12)
B5 B4 B8 B9 -37.09(11)
C1 B4 B8 B7 2.73(15)
B9 B4 B8 B7 100.85(13)
B3 B4 B8 B7 -36.99(11)
B5 B4 B8 B7 63.77(15)
B3 B7 B8 C12 133.11(12)
B2 B7 B8 C12 95.66(12)
B11 B7 B8 C12 32.49(11)
C12 B7 B8 B3 -133.11(12)
B2 B7 B8 B3 -37.45(11)
B11 B7 B8 B3 -100.62(12)
C12 B7 B8 B4 -95.70(13)
B3 B7 B8 B4 37.41(11)
B2 B7 B8 B4 -0.04(16)
B11 B7 B8 B4 -63.21(15)
C12 B7 B8 B9 -32.42(11)
B3 B7 B8 B9 100.69(13)
B2 B7 B8 B9 63.24(15)
B11 B7 B8 B9 0.07(16)
C1 B5 B9 C12 -58.42(14)
B10 B5 B9 C12 39.67(11)
B6 B5 B9 C12 2.29(15)
B4 B5 B9 C12 -97.98(12)
C1 B5 B9 B4 39.57(11)
B10 B5 B9 B4 137.66(12)
B6 B5 B9 B4 100.28(13)
C1 B5 B9 B8 2.40(15)
B10 B5 B9 B8 100.49(13)
B6 B5 B9 B8 63.11(15)
B4 B5 B9 B8 -37.17(11)
C1 B5 B9 B10 -98.09(12)
B6 B5 B9 B10 -37.38(11)
B4 B5 B9 B10 -137.66(12)
C1 B4 B9 C12 58.90(14)
B8 B4 B9 C12 -39.75(11)
B3 B4 B9 C12 -2.19(15)
B5 B4 B9 C12 98.56(12)
C1 B4 B9 B5 -39.65(11)
B8 B4 B9 B5 -138.30(12)
B3 B4 B9 B5 -100.75(13)
C1 B4 B9 B8 98.65(12)
B3 B4 B9 B8 37.56(11)
B5 B4 B9 B8 138.30(12)
C1 B4 B9 B10 -1.99(15)
B8 B4 B9 B10 -100.64(13)
B3 B4 B9 B10 -63.08(15)
B5 B4 B9 B10 37.66(11)
B3 B8 B9 C12 95.21(12)
B4 B8 B9 C12 133.10(12)
B7 B8 B9 C12 32.28(11)
C12 B8 B9 B5 -95.39(13)
B3 B8 B9 B5 -0.19(16)
B4 B8 B9 B5 37.71(11)
B7 B8 B9 B5 -63.12(15)
C12 B8 B9 B4 -133.10(12)
B3 B8 B9 B4 -37.89(11)
B7 B8 B9 B4 -100.82(13)
C12 B8 B9 B10 -32.32(11)
B3 B8 B9 B10 62.89(15)
B4 B8 B9 B10 100.78(13)
B7 B8 B9 B10 -0.04(16)
C1 B6 B10 C12 -58.36(13)
B11 B6 B10 C12 40.06(10)
B5 B6 B10 C12 -98.27(12)
B2 B6 B10 C12 3.15(15)
C1 B6 B10 B5 39.91(11)
B11 B6 B10 B5 138.33(12)
B2 B6 B10 B5 101.42(12)
C1 B6 B10 B9 2.58(15)
B11 B6 B10 B9 101.00(13)
B5 B6 B10 B9 -37.33(11)
B2 B6 B10 B9 64.09(14)
C1 B6 B10 B11 -98.42(12)
B5 B6 B10 B11 -138.33(12)
B2 B6 B10 B11 -36.91(11)
C1 B5 B10 C12 58.83(13)
B9 B5 B10 C12 -39.64(11)
B6 B5 B10 C12 98.37(12)
B4 B5 B10 C12 -1.88(15)
C1 B5 B10 B6 -39.54(10)
B9 B5 B10 B6 -138.01(12)
B4 B5 B10 B6 -100.25(12)
C1 B5 B10 B9 98.47(12)
B6 B5 B10 B9 138.01(12)
B4 B5 B10 B9 37.76(11)
C1 B5 B10 B11 -2.23(15)
B9 B5 B10 B11 -100.70(13)
B6 B5 B10 B11 37.31(11)
B4 B5 B10 B11 -62.95(15)
B5 B9 B10 C12 133.40(12)
B4 B9 B10 C12 95.21(13)
B8 B9 B10 C12 32.25(11)
C12 B9 B10 B6 -95.58(12)
B5 B9 B10 B6 37.82(11)
B4 B9 B10 B6 -0.37(16)
B8 B9 B10 B6 -63.33(15)
C12 B9 B10 B5 -133.40(12)
B4 B9 B10 B5 -38.19(11)
B8 B9 B10 B5 -101.15(13)
C12 B9 B10 B11 -32.25(11)
B5 B9 B10 B11 101.15(13)
B4 B9 B10 B11 62.96(15)
B8 B9 B10 B11 0.00(15)
C1 B6 B11 C12 58.80(13)
B10 B6 B11 C12 -39.87(10)
B5 B6 B11 C12 -2.53(15)
B2 B6 B11 C12 98.95(12)
C1 B6 B11 B2 -40.14(10)
B10 B6 B11 B2 -138.82(12)
B5 B6 B11 B2 -101.47(12)
C1 B6 B11 B7 -1.61(15)
B10 B6 B11 B7 -100.29(13)
B5 B6 B11 B7 -62.94(14)
B2 B6 B11 B7 38.53(11)
C1 B6 B11 B10 98.68(12)
B5 B6 B11 B10 37.34(11)
B2 B6 B11 B10 138.82(12)
O13 B2 B11 C12 151.34(15)
C1 B2 B11 C12 -58.28(13)
B7 B2 B11 C12 39.21(10)
B6 B2 B11 C12 -97.60(12)
B3 B2 B11 C12 1.79(14)
O13 B2 B11 B6 -111.07(18)
C1 B2 B11 B6 39.32(10)
B7 B2 B11 B6 136.81(12)
B3 B2 B11 B6 99.39(12)
O13 B2 B11 B7 112.13(18)
C1 B2 B11 B7 -97.48(12)
B6 B2 B11 B7 -136.81(12)
B3 B2 B11 B7 -37.42(11)
O13 B2 B11 B10 -147.69(15)
C1 B2 B11 B10 2.70(14)
B7 B2 B11 B10 100.18(13)
B6 B2 B11 B10 -36.63(11)
B3 B2 B11 B10 62.76(14)
B3 B7 B11 C12 -95.26(12)
B2 B7 B11 C12 -133.80(12)
B8 B7 B11 C12 -32.36(11)
C12 B7 B11 B6 94.85(12)
B3 B7 B11 B6 -0.41(15)
B2 B7 B11 B6 -38.95(11)
B8 B7 B11 B6 62.49(14)
C12 B7 B11 B2 133.80(12)
B3 B7 B11 B2 38.54(11)
B8 B7 B11 B2 101.44(12)
C12 B7 B11 B10 32.29(11)
B3 B7 B11 B10 -62.97(14)
B2 B7 B11 B10 -101.51(12)
B8 B7 B11 B10 -0.07(15)
B6 B10 B11 C12 132.93(12)
B5 B10 B11 C12 95.28(12)
B9 B10 B11 C12 32.21(11)
C12 B10 B11 B6 -132.93(12)
B5 B10 B11 B6 -37.65(11)
B9 B10 B11 B6 -100.72(13)
C12 B10 B11 B2 -95.60(12)
B6 B10 B11 B2 37.33(11)
B5 B10 B11 B2 -0.32(16)
B9 B10 B11 B2 -63.39(14)
C12 B10 B11 B7 -32.17(10)
B6 B10 B11 B7 100.76(12)
B5 B10 B11 B7 63.11(14)
B9 B10 B11 B7 0.04(15)
B3 B7 C12 B8 -40.32(11)
B2 B7 C12 B8 -103.30(12)
B11 B7 C12 B8 -143.29(12)
B3 B7 C12 B11 102.97(12)
B2 B7 C12 B11 39.99(10)
B8 B7 C12 B11 143.29(12)
B3 B7 C12 B10 66.76(14)
B2 B7 C12 B10 3.78(16)
B11 B7 C12 B10 -36.21(12)
B8 B7 C12 B10 107.08(13)
B3 B7 C12 B9 -4.16(16)
B2 B7 C12 B9 -67.14(15)
B11 B7 C12 B9 -107.13(13)
B8 B7 C12 B9 36.16(12)
B3 B8 C12 B7 40.32(11)
B4 B8 C12 B7 102.79(13)
B9 B8 C12 B7 143.39(12)
B3 B8 C12 B11 3.94(16)
B4 B8 C12 B11 66.40(15)
B9 B8 C12 B11 107.00(14)
B7 B8 C12 B11 -36.39(12)
B3 B8 C12 B10 -66.98(15)
B4 B8 C12 B10 -4.51(17)
B9 B8 C12 B10 36.09(12)
B7 B8 C12 B10 -107.30(13)
B3 B8 C12 B9 -103.07(12)
B4 B8 C12 B9 -40.60(11)
B7 B8 C12 B9 -143.39(12)
B6 B11 C12 B7 -103.01(12)
B2 B11 C12 B7 -40.13(10)
B10 B11 C12 B7 -143.31(12)
B6 B11 C12 B8 -66.58(15)
B2 B11 C12 B8 -3.70(16)
B7 B11 C12 B8 36.43(12)
B10 B11 C12 B8 -106.88(14)
B6 B11 C12 B10 40.30(11)
B2 B11 C12 B10 103.18(12)
B7 B11 C12 B10 143.31(12)
B6 B11 C12 B9 4.33(16)
B2 B11 C12 B9 67.22(15)
B7 B11 C12 B9 107.35(13)
B10 B11 C12 B9 -35.96(12)
B6 B10 C12 B7 -4.44(16)
B5 B10 C12 B7 -67.10(15)
B9 B10 C12 B7 -107.27(13)
B11 B10 C12 B7 36.28(12)
B6 B10 C12 B8 66.76(15)
B5 B10 C12 B8 4.10(16)
B9 B10 C12 B8 -36.07(12)
B11 B10 C12 B8 107.48(14)
B6 B10 C12 B11 -40.72(11)
B5 B10 C12 B11 -103.38(12)
B9 B10 C12 B11 -143.55(12)
B6 B10 C12 B9 102.84(12)
B5 B10 C12 B9 40.17(11)
B11 B10 C12 B9 143.55(12)
B5 B9 C12 B7 66.87(15)
B4 B9 C12 B7 4.08(16)
B8 B9 C12 B7 -36.29(12)
B10 B9 C12 B7 107.09(13)
B5 B9 C12 B8 103.16(13)
B4 B9 C12 B8 40.37(11)
B10 B9 C12 B8 143.38(12)
B5 B9 C12 B11 -4.26(16)
B4 B9 C12 B11 -67.05(15)
B8 B9 C12 B11 -107.42(13)
B10 B9 C12 B11 35.96(12)
B5 B9 C12 B10 -40.23(11)
B4 B9 C12 B10 -103.01(12)
B8 B9 C12 B10 -143.38(12)
C1 B2 O13 C14 -133.13(14)
B11 B2 O13 C14 13.6(2)
B7 B2 O13 C14 93.31(18)
B6 B2 O13 C14 -64.4(2)
B3 B2 O13 C14 161.45(13)
B2 O13 C14 C15 -149.99(14)
B2 O13 C14 C19 32.7(2)
O13 C14 C15 C16 -176.67(13)
C19 C14 C15 C16 0.8(2)
C14 C15 C16 C17 -0.8(2)
C15 C16 C17 C18 0.1(2)
C15 C16 C17 C20 -178.24(13)
C16 C17 C18 C19 0.7(2)
C20 C17 C18 C19 179.02(13)
C17 C18 C19 C14 -0.8(2)
O13 C14 C19 C18 177.23(13)
C15 C14 C19 C18 0.0(2)
